data_7216839
loop_
_publ_author_name
'Argyle, Victoria J.'
'Roxburgh, Marina'
'Hanton, Lyall R.'

_publ_section_title
;
 Use of the oxime--oximato binding mode to stabilise mixed valence copper
 iodide polymer networks using dipyridyl ketone oxime ligands
;
_journal_issue 28
_journal_name_full CrystEngComm
_journal_page_first 6345
_journal_paper_doi 10.1039/c3ce42481b
_journal_volume 16
_journal_year 2014
_chemical_formula_sum 'C22 H17 Cu2 I2 N6 O2'
_chemical_formula_weight 778.30
_chemical_name_systematic
;
 ?
;
_space_group_IT_number 14
_symmetry_cell_setting monoclinic
_symmetry_space_group_name_Hall '-P 2yn'
_symmetry_space_group_name_H-M 'P 1 21/n 1'
_atom_sites_solution_hydrogens geom
_atom_sites_solution_primary direct
_atom_sites_solution_secondary difmap
_audit_creation_method SHELXL-97
_cell_angle_alpha 90.000
_cell_angle_beta 108.285(6)
_cell_angle_gamma 90.000
_cell_formula_units_Z 4
_cell_length_a 8.2450(10)
_cell_length_b 29.405(4)
_cell_length_c 10.8415(15)
_cell_measurement_reflns_used 9953
_cell_measurement_temperature 90(2)
_cell_measurement_theta_max 34.01
_cell_measurement_theta_min 2.69
_cell_volume 2495.7(6)
_computing_cell_refinement 'Bruker SMART'
_computing_data_collection 'Bruker SMART'
_computing_data_reduction 'Bruker SAINT'
_computing_molecular_graphics 'Bruker SHELXTL'
_computing_publication_material 'Bruker SHELXTL'
_computing_structure_refinement 'SHELXL-97 (Sheldrick, 1997)'
_computing_structure_solution 'SIR97 (Altomare et al., 1999)'
_diffrn_ambient_temperature 90(2)
_diffrn_measured_fraction_theta_full 0.995
_diffrn_measured_fraction_theta_max 0.995
_diffrn_measurement_device_type 'Bruker APEXII CCD area detector'
_diffrn_measurement_method 'phi and omega scans'
_diffrn_radiation_monochromator graphite
_diffrn_radiation_source 'fine-focus sealed tube'
_diffrn_radiation_type MoK\a
_diffrn_radiation_wavelength 0.71069
_diffrn_reflns_av_R_equivalents 0.0414
_diffrn_reflns_av_sigmaI/netI 0.0216
_diffrn_reflns_limit_h_max 9
_diffrn_reflns_limit_h_min -9
_diffrn_reflns_limit_k_max 35
_diffrn_reflns_limit_k_min -35
_diffrn_reflns_limit_l_max 13
_diffrn_reflns_limit_l_min -13
_diffrn_reflns_number 43588
_diffrn_reflns_theta_full 25.50
_diffrn_reflns_theta_max 25.50
_diffrn_reflns_theta_min 1.38
_diffrn_standards_number 0
_exptl_absorpt_coefficient_mu 4.210
_exptl_absorpt_correction_T_max 0.6621
_exptl_absorpt_correction_T_min 0.4552
_exptl_absorpt_correction_type multi-scan
_exptl_absorpt_process_details 'SADABS (Bruker, 2004)'
_exptl_crystal_colour red
_exptl_crystal_density_diffrn 2.071
_exptl_crystal_density_method 'not measured'
_exptl_crystal_description rhomb
_exptl_crystal_F_000 1484
_exptl_crystal_size_max 0.31
_exptl_crystal_size_mid 0.18
_exptl_crystal_size_min 0.10
_refine_diff_density_max 2.095
_refine_diff_density_min -1.423
_refine_diff_density_rms 0.261
_refine_ls_extinction_method none
_refine_ls_goodness_of_fit_ref 1.206
_refine_ls_hydrogen_treatment mixed
_refine_ls_matrix_type full
_refine_ls_number_parameters 310
_refine_ls_number_reflns 4606
_refine_ls_number_restraints 0
_refine_ls_restrained_S_all 1.206
_refine_ls_R_factor_all 0.0449
_refine_ls_R_factor_gt 0.0434
_refine_ls_shift/su_max 0.000
_refine_ls_shift/su_mean 0.000
_refine_ls_structure_factor_coef Fsqd
_refine_ls_weighting_details 'calc w=1/[\s^2^(Fo^2^)+(0.0500P)^2^+56.4427P] where P=(Fo^2^+2Fc^2^)/3'
_refine_ls_weighting_scheme calc
_refine_ls_wR_factor_gt 0.1446
_refine_ls_wR_factor_ref 0.1473
_reflns_number_gt 4461
_reflns_number_total 4606
_reflns_threshold_expression >2sigma(I)
_cod_data_source_file c3ce42481b1.cif
_cod_data_source_block Compound1
_cod_depositor_comments
;
The following automatic conversions were performed:

'_symmetry_cell_setting' value 'Monoclinic' changed to 'monoclinic'
according to
/usr/data/users/saulius/crontab/automatic-downloads/rss-feeds/RSC/lib/dictionaries/cif_core.dic
dictionary named 'cif_core.dic' version 2.4.2 from 2011-04-26.

Automatic conversion script
Id: cif_fix_values 2281 2013-09-26 08:29:07Z andrius 
;
_cod_original_sg_symbol_H-M P2(1)/n
_cod_database_code 7216839

loop_
_symmetry_equiv_pos_as_xyz
'x, y, z'
'-x+1/2, y+1/2, -z+1/2'
'-x, -y, -z'
'x-1/2, -y-1/2, z-1/2'

loop_
_atom_site_label
_atom_site_type_symbol
_atom_site_fract_x
_atom_site_fract_y
_atom_site_fract_z
_atom_site_U_iso_or_equiv
_atom_site_adp_type
_atom_site_occupancy
_atom_site_symmetry_multiplicity
_atom_site_calc_flag
_atom_site_refinement_flags
C1 C 1.0582(11) -0.3177(3) -0.0471(8) 0.0150(17) Uani 1 1 d .
H1 H 1.1057 -0.2934 -0.0788 0.018 Uiso 1 1 calc R
C2 C 1.0741(11) -0.3607(3) -0.0919(9) 0.0179(18) Uani 1 1 d .
H2 H 1.1324 -0.3654 -0.1516 0.022 Uiso 1 1 calc R
C3 C 1.0019(12) -0.3968(3) -0.0467(9) 0.0202(19) Uani 1 1 d .
H3 H 1.0148 -0.4264 -0.0726 0.024 Uiso 1 1 calc R
C4 C 0.9095(11) -0.3883(3) 0.0385(8) 0.0142(17) Uani 1 1 d .
H4 H 0.8551 -0.4119 0.0669 0.017 Uiso 1 1 calc R
C5 C 0.8994(10) -0.3440(3) 0.0808(8) 0.0121(16) Uani 1 1 d .
C6 C 0.7951(10) -0.3303(3) 0.1640(8) 0.0106(16) Uani 1 1 d .
C7 C 0.7923(11) 0.1363(3) 0.2772(8) 0.0126(16) Uani 1 1 d .
C8 C 0.9630(11) 0.1420(3) 0.2792(8) 0.0135(17) Uani 1 1 d .
H8 H 1.0257 0.1674 0.3176 0.016 Uiso 1 1 calc R
C9 C 1.0344(11) 0.1085(3) 0.2221(9) 0.0172(18) Uani 1 1 d .
H9 H 1.1464 0.1116 0.2216 0.021 Uiso 1 1 calc R
C10 C 0.9424(11) 0.0714(3) 0.1672(9) 0.0171(18) Uani 1 1 d .
H10 H 0.9945 0.0490 0.1324 0.020 Uiso 1 1 calc R
C11 C 0.7056(11) 0.0979(3) 0.2157(8) 0.0143(17) Uani 1 1 d .
H11 H 0.5922 0.0943 0.2124 0.017 Uiso 1 1 calc R
C12 C 1.2805(12) -0.2150(3) 0.0661(9) 0.0162(18) Uani 1 1 d .
H12 H 1.3012 -0.2449 0.0473 0.019 Uiso 1 1 calc R
C13 C 1.3913(11) -0.1816(3) 0.0520(9) 0.0192(19) Uani 1 1 d .
H13 H 1.4805 -0.1888 0.0201 0.023 Uiso 1 1 calc R
C14 C 1.3680(12) -0.1375(3) 0.0858(9) 0.0197(19) Uani 1 1 d .
H14 H 1.4424 -0.1146 0.0786 0.024 Uiso 1 1 calc R
C15 C 1.2300(11) -0.1277(3) 0.1313(9) 0.0168(18) Uani 1 1 d .
H15 H 1.2106 -0.0982 0.1542 0.020 Uiso 1 1 calc R
C16 C 1.1239(11) -0.1629(3) 0.1412(8) 0.0123(16) Uani 1 1 d .
C17 C 0.9862(11) -0.1568(3) 0.1976(8) 0.0143(17) Uani 1 1 d .
C18 C 0.9430(10) -0.1128(3) 0.2473(8) 0.0124(16) Uani 1 1 d .
C19 C 0.9806(11) -0.1061(3) 0.3813(9) 0.0183(18) Uani 1 1 d .
H19 H 1.0378 -0.1283 0.4400 0.022 Uiso 1 1 calc R
C20 C 0.9305(12) -0.0655(3) 0.4246(9) 0.0213(19) Uani 1 1 d .
H20 H 0.9539 -0.0600 0.5130 0.026 Uiso 1 1 calc R
C21 C 0.8463(12) -0.0339(3) 0.3349(9) 0.0206(19) Uani 1 1 d .
H21 H 0.8159 -0.0066 0.3646 0.025 Uiso 1 1 calc R
C22 C 0.8568(11) -0.0790(3) 0.1634(9) 0.0150(17) Uani 1 1 d .
H22 H 0.8336 -0.0832 0.0745 0.018 Uiso 1 1 calc R
N1 N 0.9775(9) -0.3091(2) 0.0402(7) 0.0139(15) Uani 1 1 d .
N2 N 0.7881(9) -0.2869(2) 0.1791(7) 0.0143(15) Uani 1 1 d .
N3 N 0.7758(9) 0.0660(2) 0.1612(7) 0.0149(15) Uani 1 1 d .
N4 N 1.1449(9) -0.2066(2) 0.1055(7) 0.0143(15) Uani 1 1 d .
N5 N 0.9037(9) -0.1936(2) 0.2058(7) 0.0140(15) Uani 1 1 d .
N6 N 0.8053(10) -0.0404(2) 0.2061(8) 0.0176(16) Uani 1 1 d .
O1 O 0.6945(8) -0.2703(2) 0.2493(6) 0.0174(13) Uani 1 1 d .
O2 O 0.7766(8) -0.1908(2) 0.2596(6) 0.0177(13) Uani 1 1 d .
H2' H 0.726(14) -0.224(4) 0.261(10) 0.021 Uiso 1 1 d .
Cu1 Cu 0.95358(14) -0.24877(3) 0.12073(11) 0.0150(2) Uani 1 1 d .
Cu2 Cu 0.64686(14) 0.00724(4) 0.08290(11) 0.0161(3) Uani 1 1 d .
I1 I 0.73082(7) -0.212784(19) -0.13037(5) 0.01642(17) Uani 1 1 d .
I2 I 0.63368(7) -0.005822(19) -0.15710(6) 0.01779(17) Uani 1 1 d .

loop_
_atom_site_aniso_label
_atom_site_aniso_U_11
_atom_site_aniso_U_22
_atom_site_aniso_U_33
_atom_site_aniso_U_23
_atom_site_aniso_U_13
_atom_site_aniso_U_12
C1 0.013(4) 0.017(4) 0.014(4) 0.000(3) 0.005(3) -0.003(3)
C2 0.016(4) 0.025(5) 0.015(4) -0.002(4) 0.008(4) 0.001(4)
C3 0.019(5) 0.018(5) 0.024(5) -0.004(4) 0.008(4) 0.003(4)
C4 0.013(4) 0.013(4) 0.016(4) 0.000(3) 0.006(3) -0.001(3)
C5 0.009(4) 0.014(4) 0.014(4) 0.002(3) 0.004(3) 0.002(3)
C6 0.005(4) 0.012(4) 0.012(4) 0.000(3) 0.000(3) -0.001(3)
C7 0.018(4) 0.008(4) 0.011(4) 0.001(3) 0.004(3) 0.004(3)
C8 0.012(4) 0.013(4) 0.017(4) 0.000(3) 0.006(3) 0.001(3)
C9 0.013(4) 0.021(5) 0.021(5) 0.003(4) 0.011(4) 0.001(3)
C10 0.018(4) 0.015(4) 0.023(5) 0.004(3) 0.014(4) 0.007(3)
C11 0.011(4) 0.015(4) 0.016(4) 0.002(3) 0.005(3) 0.001(3)
C12 0.020(5) 0.016(4) 0.017(4) 0.002(3) 0.013(4) 0.003(3)
C13 0.012(4) 0.027(5) 0.020(5) 0.001(4) 0.007(4) 0.000(4)
C14 0.017(4) 0.026(5) 0.017(4) 0.004(4) 0.007(4) -0.005(4)
C15 0.016(4) 0.015(4) 0.017(4) 0.001(3) 0.002(3) 0.001(3)
C16 0.015(4) 0.013(4) 0.008(4) 0.001(3) 0.002(3) 0.000(3)
C17 0.018(4) 0.012(4) 0.011(4) 0.003(3) 0.002(3) 0.003(3)
C18 0.010(4) 0.011(4) 0.017(4) -0.003(3) 0.005(3) -0.002(3)
C19 0.019(4) 0.017(4) 0.016(4) 0.000(3) 0.002(4) 0.000(3)
C20 0.026(5) 0.018(5) 0.019(5) -0.005(4) 0.007(4) -0.002(4)
C21 0.023(5) 0.017(5) 0.021(5) -0.004(4) 0.006(4) 0.003(4)
C22 0.018(4) 0.013(4) 0.015(4) 0.001(3) 0.007(3) 0.001(3)
N1 0.020(4) 0.009(3) 0.015(4) 0.001(3) 0.008(3) 0.001(3)
N2 0.009(3) 0.014(4) 0.019(4) -0.001(3) 0.004(3) -0.001(3)
N3 0.016(4) 0.012(4) 0.015(4) 0.001(3) 0.002(3) 0.003(3)
N4 0.012(4) 0.013(4) 0.018(4) 0.004(3) 0.005(3) 0.000(3)
N5 0.010(3) 0.014(4) 0.023(4) 0.002(3) 0.012(3) 0.002(3)
N6 0.019(4) 0.011(4) 0.021(4) 0.000(3) 0.004(3) 0.001(3)
O1 0.019(3) 0.017(3) 0.022(3) -0.003(2) 0.014(3) 0.000(2)
O2 0.016(3) 0.016(3) 0.026(3) -0.003(3) 0.015(3) 0.000(2)
Cu1 0.0180(5) 0.0100(5) 0.0231(6) -0.0022(4) 0.0150(5) -0.0017(4)
Cu2 0.0169(6) 0.0127(5) 0.0181(6) -0.0023(4) 0.0047(4) 0.0022(4)
I1 0.0141(3) 0.0207(3) 0.0134(3) 0.0004(2) 0.0028(2) 0.0004(2)
I2 0.0189(3) 0.0175(3) 0.0200(3) -0.0029(2) 0.0105(2) -0.0008(2)

loop_
_atom_type_symbol
_atom_type_description
_atom_type_scat_dispersion_real
_atom_type_scat_dispersion_imag
_atom_type_scat_source
C C 0.0033 0.0016 'International Tables Vol C Tables 4.2.6.8 and 6.1.1.4'
H H 0.0000 0.0000 'International Tables Vol C Tables 4.2.6.8 and 6.1.1.4'
N N 0.0061 0.0033 'International Tables Vol C Tables 4.2.6.8 and 6.1.1.4'
O O 0.0106 0.0060 'International Tables Vol C Tables 4.2.6.8 and 6.1.1.4'
Cu Cu 0.3201 1.2651 'International Tables Vol C Tables 4.2.6.8 and 6.1.1.4'
I I -0.4742 1.8119 'International Tables Vol C Tables 4.2.6.8 and 6.1.1.4'

loop_
_geom_angle_atom_site_label_1
_geom_angle_atom_site_label_2
_geom_angle_atom_site_label_3
_geom_angle
_geom_angle_site_symmetry_1
_geom_angle_site_symmetry_3
N1 C1 C2 123.0(8) . .
N1 C1 H1 118.5 . .
C2 C1 H1 118.5 . .
C1 C2 C3 118.9(8) . .
C1 C2 H2 120.6 . .
C3 C2 H2 120.6 . .
C2 C3 C4 118.9(8) . .
C2 C3 H3 120.6 . .
C4 C3 H3 120.6 . .
C5 C4 C3 119.3(8) . .
C5 C4 H4 120.3 . .
C3 C4 H4 120.3 . .
N1 C5 C4 121.1(8) . .
N1 C5 C6 114.6(7) . .
C4 C5 C6 124.1(7) . .
N2 C6 C7 123.8(8) . 2_645
N2 C6 C5 113.8(7) . .
C7 C6 C5 122.4(7) 2_645 .
C11 C7 C8 117.8(8) . .
C11 C7 C6 120.0(8) . 2_655
C8 C7 C6 122.2(7) . 2_655
C9 C8 C7 117.9(8) . .
C9 C8 H8 121.0 . .
C7 C8 H8 121.0 . .
C10 C9 C8 120.6(8) . .
C10 C9 H9 119.7 . .
C8 C9 H9 119.7 . .
C9 C10 N3 122.2(8) . .
C9 C10 H10 118.9 . .
N3 C10 H10 118.9 . .
N3 C11 C7 123.7(8) . .
N3 C11 H11 118.2 . .
C7 C11 H11 118.2 . .
N4 C12 C13 123.5(8) . .
N4 C12 H12 118.3 . .
C13 C12 H12 118.3 . .
C14 C13 C12 119.2(8) . .
C14 C13 H13 120.4 . .
C12 C13 H13 120.4 . .
C13 C14 C15 118.8(8) . .
C13 C14 H14 120.6 . .
C15 C14 H14 120.6 . .
C16 C15 C14 118.5(8) . .
C16 C15 H15 120.8 . .
C14 C15 H15 120.8 . .
N4 C16 C15 122.8(8) . .
N4 C16 C17 114.7(7) . .
C15 C16 C17 122.4(8) . .
N5 C17 C16 114.9(7) . .
N5 C17 C18 120.7(8) . .
C16 C17 C18 124.4(7) . .
C22 C18 C19 118.8(8) . .
C22 C18 C17 121.3(8) . .
C19 C18 C17 119.9(8) . .
C20 C19 C18 118.6(8) . .
C20 C19 H19 120.7 . .
C18 C19 H19 120.7 . .
C21 C20 C19 118.8(9) . .
C21 C20 H20 120.6 . .
C19 C20 H20 120.6 . .
N6 C21 C20 123.4(8) . .
N6 C21 H21 118.3 . .
C20 C21 H21 118.3 . .
N6 C22 C18 122.2(8) . .
N6 C22 H22 118.9 . .
C18 C22 H22 118.9 . .
C1 N1 C5 118.6(7) . .
C1 N1 Cu1 127.5(6) . .
C5 N1 Cu1 113.9(6) . .
C6 N2 O1 119.3(7) . .
C6 N2 Cu1 116.6(6) . .
O1 N2 Cu1 123.1(5) . .
C11 N3 C10 117.8(7) . .
C11 N3 Cu2 122.1(6) . .
C10 N3 Cu2 119.9(6) . .
C12 N4 C16 117.1(7) . .
C12 N4 Cu1 130.8(6) . .
C16 N4 Cu1 112.0(6) . .
C17 N5 O2 118.2(7) . .
C17 N5 Cu1 117.6(6) . .
O2 N5 Cu1 123.8(5) . .
C21 N6 C22 118.2(8) . .
C21 N6 Cu2 118.3(6) . .
C22 N6 Cu2 123.3(6) . .
N2 O1 H2' 106(4) . .
N5 O2 H2' 108(6) . .
N5 Cu1 N2 92.8(3) . .
N5 Cu1 N1 172.1(3) . .
N2 Cu1 N1 79.3(3) . .
N5 Cu1 N4 79.6(3) . .
N2 Cu1 N4 166.9(3) . .
N1 Cu1 N4 108.4(3) . .
N5 Cu1 I1 88.6(2) . .
N2 Cu1 I1 101.6(2) . .
N1 Cu1 I1 91.9(2) . .
N4 Cu1 I1 88.9(2) . .
N3 Cu2 N6 99.2(3) . .
N3 Cu2 Cu2 132.8(2) . 3_655
N6 Cu2 Cu2 127.0(2) . 3_655
N3 Cu2 I2 112.9(2) . .
N6 Cu2 I2 111.3(2) . .
Cu2 Cu2 I2 62.54(5) 3_655 .
N3 Cu2 I2 105.7(2) . 3_655
N6 Cu2 I2 102.9(2) . 3_655
Cu2 Cu2 I2 59.47(6) 3_655 3_655
I2 Cu2 I2 122.00(4) . 3_655
Cu2 I2 Cu2 58.00(4) . 3_655

loop_
_geom_bond_atom_site_label_1
_geom_bond_atom_site_label_2
_geom_bond_distance
_geom_bond_site_symmetry_2
C1 N1 1.340(11) .
C1 C2 1.377(13) .
C1 H1 0.9300 .
C2 C3 1.380(13) .
C2 H2 0.9300 .
C3 C4 1.392(13) .
C3 H3 0.9300 .
C4 C5 1.390(12) .
C4 H4 0.9300 .
C5 N1 1.356(11) .
C5 C6 1.484(11) .
C6 N2 1.292(11) .
C6 C7 1.477(11) 2_645
C7 C11 1.388(12) .
C7 C8 1.410(12) .
C7 C6 1.477(11) 2_655
C8 C9 1.389(12) .
C8 H8 0.9300 .
C9 C10 1.355(13) .
C9 H9 0.9300 .
C10 N3 1.364(12) .
C10 H10 0.9300 .
C11 N3 1.335(11) .
C11 H11 0.9300 .
C12 N4 1.339(11) .
C12 C13 1.382(13) .
C12 H12 0.9300 .
C13 C14 1.378(14) .
C13 H13 0.9300 .
C14 C15 1.405(13) .
C14 H14 0.9300 .
C15 C16 1.382(12) .
C15 H15 0.9300 .
C16 N4 1.368(11) .
C16 C17 1.459(12) .
C17 N5 1.295(11) .
C17 C18 1.486(11) .
C18 C22 1.384(12) .
C18 C19 1.401(13) .
C19 C20 1.392(13) .
C19 H19 0.9300 .
C20 C21 1.367(14) .
C20 H20 0.9300 .
C21 N6 1.344(12) .
C21 H21 0.9300 .
C22 N6 1.345(11) .
C22 H22 0.9300 .
N1 Cu1 2.015(7) .
N2 O1 1.334(9) .
N2 Cu1 2.015(7) .
N3 Cu2 2.065(7) .
N4 Cu1 2.053(7) .
N5 O2 1.353(9) .
N5 Cu1 1.972(7) .
N6 Cu2 2.087(8) .
O1 H2' 1.39(11) .
O2 H2' 1.06(11) .
Cu1 I1 2.9609(16) .
Cu2 Cu2 2.559(2) 3_655
Cu2 I2 2.5986(17) .
Cu2 I2 2.6770(18) 3_655
I2 Cu2 2.6770(18) 3_655
